data_7053496
loop_
_publ_author_name
'Huang, Yong-Qing'
'Liu, Guang-Xiang'
'Zhou, Xia-Ying'
'Okamura, Taka-aki'
'Su, Zhi'
'Fan, Jian'
'Sun, Wei-Yin'
'Yu, Jin-Quan'
'Ueyama, Norikazu'

_publ_section_title
;
 Syntheses, crystal structures and properties of silver(i) and copper(ii)
 complexes with an oxazoline-containing tetradentate ligand
;
_journal_issue 11
_journal_name_full 'New Journal of Chemistry'
_journal_page_first 2436
_journal_paper_doi 10.1039/c0nj00092b
_journal_volume 34
_journal_year 2010
_chemical_formula_moiety 'C23 H26 Ag F3 N4 O5 S'
_chemical_formula_sum 'C23 H26 Ag F3 N4 O5 S'
_chemical_formula_weight 635.41
_chemical_name_systematic
;
?
;
_space_group_IT_number 14
_symmetry_cell_setting monoclinic
_symmetry_space_group_name_Hall '-P 2yn'
_symmetry_space_group_name_H-M 'P 1 21/n 1'
_atom_sites_solution_hydrogens geom
_atom_sites_solution_primary direct
_atom_sites_solution_secondary difmap
_audit_creation_method SHELXL-97
_cell_angle_alpha 90.00
_cell_angle_beta 95.7930(10)
_cell_angle_gamma 90.00
_cell_formula_units_Z 4
_cell_length_a 17.0542(11)
_cell_length_b 7.8076(5)
_cell_length_c 18.7729(12)
_cell_measurement_reflns_used 3779
_cell_measurement_temperature 293(2)
_cell_measurement_theta_max 23.11
_cell_measurement_theta_min 2.18
_cell_volume 2486.9(3)
_computing_cell_refinement 'SAINT (Bruker, 2001)'
_computing_data_collection 'SMART (Bruker, 2001)'
_computing_data_reduction 'SAINT (Bruker, 2001)'
_computing_structure_refinement 'SHELXL-97 (Sheldrick, 1997)'
_computing_structure_solution 'SHELXS-97 (Sheldrick, 1990)'
_diffrn_ambient_temperature 293(2)
_diffrn_measured_fraction_theta_full 0.989
_diffrn_measured_fraction_theta_max 0.989
_diffrn_measurement_device_type 'Bruker Smart Apex CCD'
_diffrn_measurement_method '\f and \w scans'
_diffrn_radiation_monochromator graphite
_diffrn_radiation_source 'fine-focus sealed tube'
_diffrn_radiation_type MoK\a
_diffrn_radiation_wavelength 0.71073
_diffrn_reflns_av_R_equivalents 0.0475
_diffrn_reflns_av_sigmaI/netI 0.0538
_diffrn_reflns_limit_h_max 22
_diffrn_reflns_limit_h_min -21
_diffrn_reflns_limit_k_max 8
_diffrn_reflns_limit_k_min -10
_diffrn_reflns_limit_l_max 24
_diffrn_reflns_limit_l_min -23
_diffrn_reflns_number 14205
_diffrn_reflns_theta_full 27.50
_diffrn_reflns_theta_max 27.50
_diffrn_reflns_theta_min 2.18
_exptl_absorpt_coefficient_mu 0.960
_exptl_absorpt_correction_T_max 0.8616
_exptl_absorpt_correction_T_min 0.8312
_exptl_absorpt_correction_type multi-scan
_exptl_absorpt_process_details 'sadabs (Bruker, 2001)'
_exptl_crystal_colour colorless
_exptl_crystal_density_diffrn 1.697
_exptl_crystal_density_method 'not measured'
_exptl_crystal_description block
_exptl_crystal_F_000 1288
_exptl_crystal_size_max 0.20
_exptl_crystal_size_mid 0.18
_exptl_crystal_size_min 0.16
_refine_diff_density_max 1.105
_refine_diff_density_min -0.836
_refine_diff_density_rms 0.117
_refine_ls_extinction_method none
_refine_ls_goodness_of_fit_ref 1.053
_refine_ls_hydrogen_treatment constr
_refine_ls_matrix_type full
_refine_ls_number_parameters 322
_refine_ls_number_reflns 5655
_refine_ls_number_restraints 0
_refine_ls_restrained_S_all 1.053
_refine_ls_R_factor_all 0.0850
_refine_ls_R_factor_gt 0.0631
_refine_ls_shift/su_max 0.001
_refine_ls_shift/su_mean 0.000
_refine_ls_structure_factor_coef Fsqd
_refine_ls_weighting_details 'calc w=1/[\s^2^(Fo^2^)+(0.0896P)^2^+0.0000P] where P=(Fo^2^+2Fc^2^)/3'
_refine_ls_weighting_scheme calc
_refine_ls_wR_factor_gt 0.1544
_refine_ls_wR_factor_ref 0.1668
_reflns_number_gt 4239
_reflns_number_total 5655
_reflns_threshold_expression >2sigma(I)
_cod_data_source_file c0nj00092b.txt
_cod_data_source_block 2
_cod_original_sg_symbol_Hall '-p 2yn'
_cod_original_sg_symbol_H-M 'p 21/n'
_cod_database_code 7053496

loop_
_symmetry_equiv_pos_as_xyz
'x, y, z'
'-x+1/2, y+1/2, -z+1/2'
'-x, -y, -z'
'x-1/2, -y-1/2, z-1/2'

loop_
_atom_site_label
_atom_site_type_symbol
_atom_site_fract_x
_atom_site_fract_y
_atom_site_fract_z
_atom_site_U_iso_or_equiv
_atom_site_adp_type
_atom_site_occupancy
_atom_site_symmetry_multiplicity
_atom_site_calc_flag
_atom_site_refinement_flags
Ag1 Ag 0.47187(2) 0.21455(5) 0.708630(19) 0.05241(17) Uani 1 1 d .
S1 S 0.66309(9) 0.72984(19) 0.90646(9) 0.0644(4) Uani 1 1 d .
F1 F 0.6132(5) 0.4812(6) 0.9792(2) 0.166 Uani 1 1 d .
F2 F 0.5834(5) 0.7245(11) 1.0130(4) 0.205(4) Uani 1 1 d .
F3 F 0.6972(4) 0.6396(7) 1.0374(2) 0.159 Uani 1 1 d .
N3 N 0.5267(3) 1.1715(5) 0.5996(2) 0.0561(10) Uani 1 1 d .
O2 O 0.25793(18) -0.5195(4) 0.60843(17) 0.0530(8) Uani 1 1 d .
O3 O 0.5918(3) 0.7216(6) 0.8615(2) 0.0844(13) Uani 1 1 d .
O4 O 0.6903(3) 0.8943(6) 0.9274(3) 0.1054(16) Uani 1 1 d .
O5 O 0.7223(3) 0.6195(9) 0.8857(4) 0.134(2) Uani 1 1 d .
N1 N 0.5805(2) 0.3657(5) 0.7735(2) 0.0473(9) Uani 1 1 d .
H1C H 0.5616 0.4563 0.7969 0.057 Uiso 1 1 calc R
N2 N 0.49379(19) 0.0508(5) 0.81638(18) 0.0422(8) Uani 1 1 d .
H2C H 0.5236 -0.0412 0.8066 0.051 Uiso 1 1 calc R
O1 O 0.6095(2) 1.0886(5) 0.52123(18) 0.0629(9) Uani 1 1 d .
N4 N 0.3488(2) -0.7010(5) 0.6589(2) 0.0498(9) Uani 1 1 d .
C1 C 0.6095(3) 0.2355(6) 0.8254(3) 0.0538(12) Uani 1 1 d .
H1A H 0.6493 0.2855 0.8597 0.065 Uiso 1 1 calc R
H1B H 0.6339 0.1435 0.8008 0.065 Uiso 1 1 calc R
C2 C 0.5441(3) 0.1641(6) 0.8642(3) 0.0506(11) Uani 1 1 d .
H2A H 0.5661 0.1002 0.9058 0.061 Uiso 1 1 calc R
H2B H 0.5127 0.2571 0.8805 0.061 Uiso 1 1 calc R
C3 C 0.6416(3) 0.4246(6) 0.7306(3) 0.0522(11) Uani 1 1 d .
H3A H 0.6536 0.3338 0.6981 0.063 Uiso 1 1 calc R
H3B H 0.6891 0.4479 0.7621 0.063 Uiso 1 1 calc R
C4 C 0.4254(3) -0.0150(6) 0.8502(3) 0.0538(12) Uani 1 1 d .
H4A H 0.3875 0.0762 0.8541 0.065 Uiso 1 1 calc R
H4B H 0.4424 -0.0561 0.8981 0.065 Uiso 1 1 calc R
C5 C 0.6192(2) 0.5829(6) 0.6879(2) 0.0454(10) Uani 1 1 d .
C6 C 0.6723(3) 0.6531(7) 0.6451(3) 0.0539(12) Uani 1 1 d .
H6A H 0.7194 0.5960 0.6407 0.065 Uiso 1 1 calc R
C7 C 0.6576(3) 0.8036(6) 0.6092(3) 0.0545(12) Uani 1 1 d .
H7A H 0.6949 0.8479 0.5813 0.065 Uiso 1 1 calc R
C8 C 0.5875(2) 0.8911(6) 0.6142(2) 0.0453(10) Uani 1 1 d .
C9 C 0.5335(3) 0.8180(6) 0.6556(3) 0.0513(12) Uani 1 1 d .
H9A H 0.4857 0.8730 0.6591 0.062 Uiso 1 1 calc R
C10 C 0.5485(3) 0.6689(6) 0.6908(3) 0.0497(11) Uani 1 1 d .
H10A H 0.5106 0.6230 0.7175 0.060 Uiso 1 1 calc R
C11 C 0.5718(3) 1.0567(6) 0.5795(2) 0.0485(11) Uani 1 1 d .
C12 C 0.5972(4) 1.2675(8) 0.5072(3) 0.0714(16) Uani 1 1 d .
H12A H 0.5858 1.2886 0.4563 0.086 Uiso 1 1 calc R
H12B H 0.6432 1.3338 0.5250 0.086 Uiso 1 1 calc R
C13 C 0.5278(4) 1.3116(7) 0.5467(3) 0.0648(15) Uani 1 1 d .
H13A H 0.5348 1.4219 0.5702 0.078 Uiso 1 1 calc R
H13B H 0.4794 1.3134 0.5146 0.078 Uiso 1 1 calc R
C14 C 0.3877(3) -0.1592(6) 0.8056(2) 0.0451(10) Uani 1 1 d .
C15 C 0.4006(3) -0.3275(6) 0.8255(2) 0.0471(11) Uani 1 1 d .
H15A H 0.4273 -0.3531 0.8698 0.057 Uiso 1 1 calc R
C16 C 0.3738(2) -0.4582(6) 0.7797(2) 0.0431(10) Uani 1 1 d .
H16A H 0.3823 -0.5716 0.7937 0.052 Uiso 1 1 calc R
C17 C 0.3344(2) -0.4216(6) 0.7129(2) 0.0396(9) Uani 1 1 d .
C18 C 0.3177(3) -0.2527(6) 0.6959(3) 0.0469(11) Uani 1 1 d .
H18A H 0.2882 -0.2258 0.6530 0.056 Uiso 1 1 calc R
C19 C 0.3445(3) -0.1237(6) 0.7421(3) 0.0485(11) Uani 1 1 d .
H19A H 0.3331 -0.0104 0.7299 0.058 Uiso 1 1 calc R
C20 C 0.3155(2) -0.5565(6) 0.6611(2) 0.0405(9) Uani 1 1 d .
C21 C 0.3092(4) -0.7929(7) 0.5958(3) 0.0635(14) Uani 1 1 d .
H21A H 0.2797 -0.8905 0.6108 0.076 Uiso 1 1 calc R
H21B H 0.3474 -0.8326 0.5646 0.076 Uiso 1 1 calc R
C22 C 0.2554(3) -0.6633(7) 0.5589(3) 0.0598(13) Uani 1 1 d .
H22A H 0.2737 -0.6293 0.5137 0.072 Uiso 1 1 calc R
H22B H 0.2023 -0.7082 0.5499 0.072 Uiso 1 1 calc R
C23 C 0.6373(6) 0.6392(10) 0.9868(4) 0.105(3) Uani 1 1 d .

loop_
_atom_site_aniso_label
_atom_site_aniso_U_11
_atom_site_aniso_U_22
_atom_site_aniso_U_33
_atom_site_aniso_U_23
_atom_site_aniso_U_13
_atom_site_aniso_U_12
Ag1 0.0499(2) 0.0495(3) 0.0562(3) -0.00219(16) -0.00242(17) 0.00528(16)
S1 0.0598(8) 0.0539(8) 0.0767(9) -0.0054(7) -0.0063(7) 0.0060(6)
F1 0.313 0.081 0.101 0.017 0.000 -0.083
F2 0.237(8) 0.265(9) 0.131(5) -0.066(5) 0.110(6) -0.048(6)
F3 0.243 0.142 0.075 0.025 -0.071 -0.033
N3 0.075(3) 0.045(2) 0.049(2) 0.0035(18) 0.007(2) 0.003(2)
O2 0.0549(18) 0.0443(19) 0.0572(19) -0.0002(15) -0.0072(15) 0.0105(15)
O3 0.080(3) 0.084(3) 0.083(3) -0.010(2) -0.022(2) 0.011(2)
O4 0.120(4) 0.063(3) 0.129(4) -0.010(3) -0.007(3) -0.031(3)
O5 0.098(4) 0.138(5) 0.165(5) -0.041(4) -0.002(4) 0.053(4)
N1 0.0429(19) 0.032(2) 0.067(2) -0.0017(17) 0.0057(17) 0.0007(16)
N2 0.0446(19) 0.0309(19) 0.051(2) -0.0033(16) 0.0050(16) -0.0003(15)
O1 0.072(2) 0.061(2) 0.058(2) 0.0030(17) 0.0148(17) -0.0040(19)
N4 0.050(2) 0.038(2) 0.060(2) -0.0046(17) -0.0042(18) 0.0046(18)
C1 0.046(3) 0.044(3) 0.068(3) -0.001(2) -0.007(2) -0.001(2)
C2 0.053(3) 0.043(3) 0.053(3) -0.003(2) -0.008(2) -0.001(2)
C3 0.039(2) 0.043(3) 0.075(3) -0.005(2) 0.011(2) -0.003(2)
C4 0.058(3) 0.042(3) 0.062(3) -0.007(2) 0.012(2) -0.008(2)
C5 0.039(2) 0.041(3) 0.058(3) -0.013(2) 0.0074(19) -0.0081(19)
C6 0.038(2) 0.049(3) 0.076(3) -0.006(3) 0.010(2) -0.001(2)
C7 0.044(3) 0.053(3) 0.069(3) -0.005(2) 0.016(2) -0.012(2)
C8 0.045(2) 0.040(3) 0.051(3) -0.0084(19) 0.0042(19) -0.007(2)
C9 0.044(2) 0.046(3) 0.066(3) -0.008(2) 0.014(2) 0.003(2)
C10 0.044(2) 0.043(3) 0.064(3) -0.001(2) 0.016(2) -0.003(2)
C11 0.049(2) 0.048(3) 0.049(3) -0.008(2) 0.005(2) -0.012(2)
C12 0.089(4) 0.067(4) 0.057(3) 0.015(3) -0.001(3) -0.011(3)
C13 0.089(4) 0.048(3) 0.054(3) 0.008(2) -0.007(3) -0.002(3)
C14 0.043(2) 0.040(2) 0.054(3) -0.004(2) 0.013(2) -0.004(2)
C15 0.048(2) 0.044(3) 0.050(3) 0.003(2) 0.007(2) -0.004(2)
C16 0.047(2) 0.036(2) 0.046(2) 0.0015(19) 0.0064(19) 0.0018(19)
C17 0.0322(19) 0.036(2) 0.052(2) 0.0003(19) 0.0127(17) 0.0016(17)
C18 0.043(2) 0.038(3) 0.058(3) 0.006(2) 0.003(2) 0.0032(19)
C19 0.050(2) 0.033(2) 0.063(3) -0.001(2) 0.008(2) 0.001(2)
C20 0.035(2) 0.038(2) 0.049(2) 0.0051(19) 0.0051(17) -0.0001(18)
C21 0.067(3) 0.046(3) 0.074(4) -0.012(3) -0.011(3) 0.006(3)
C22 0.063(3) 0.057(3) 0.056(3) -0.008(2) -0.006(2) 0.001(3)
C23 0.177(8) 0.069(5) 0.066(4) -0.012(3) -0.002(5) -0.032(5)

loop_
_atom_type_symbol
_atom_type_description
_atom_type_scat_dispersion_real
_atom_type_scat_dispersion_imag
_atom_type_scat_source
C C 0.0033 0.0016 'International Tables Vol C Tables 4.2.6.8 and 6.1.1.4'
H H 0.0000 0.0000 'International Tables Vol C Tables 4.2.6.8 and 6.1.1.4'
N N 0.0061 0.0033 'International Tables Vol C Tables 4.2.6.8 and 6.1.1.4'
O O 0.0106 0.0060 'International Tables Vol C Tables 4.2.6.8 and 6.1.1.4'
F F 0.0171 0.0103 'International Tables Vol C Tables 4.2.6.8 and 6.1.1.4'
S S 0.1246 0.1234 'International Tables Vol C Tables 4.2.6.8 and 6.1.1.4'
Ag Ag -0.8971 1.1015 'International Tables Vol C Tables 4.2.6.8 and 6.1.1.4'

loop_
_geom_angle_atom_site_label_1
_geom_angle_atom_site_label_2
_geom_angle_atom_site_label_3
_geom_angle
_geom_angle_site_symmetry_1
_geom_angle_site_symmetry_3
N4 Ag1 N3 96.52(15) 1_565 1_545
N4 Ag1 N2 123.64(13) 1_565 .
N3 Ag1 N2 128.05(13) 1_545 .
N4 Ag1 N1 133.18(13) 1_565 .
N3 Ag1 N1 98.94(14) 1_545 .
N2 Ag1 N1 77.80(12) . .
O4 S1 O3 116.7(3) . .
O4 S1 O5 114.1(4) . .
O3 S1 O5 113.8(3) . .
O4 S1 C23 103.3(3) . .
O3 S1 C23 102.7(4) . .
O5 S1 C23 103.8(5) . .
C11 N3 C13 106.0(4) . .
C11 N3 Ag1 131.8(3) . 1_565
C13 N3 Ag1 120.7(3) . 1_565
C20 O2 C22 105.9(3) . .
C1 N1 C3 112.1(4) . .
C1 N1 Ag1 100.8(3) . .
C3 N1 Ag1 115.6(3) . .
C1 N1 H1C 109.3 . .
C3 N1 H1C 109.3 . .
Ag1 N1 H1C 109.3 . .
C2 N2 C4 112.6(4) . .
C2 N2 Ag1 103.1(3) . .
C4 N2 Ag1 119.2(3) . .
C2 N2 H2C 107.1 . .
C4 N2 H2C 107.1 . .
Ag1 N2 H2C 107.1 . .
C11 O1 C12 104.9(4) . .
C20 N4 C21 106.7(4) . .
C20 N4 Ag1 129.4(3) . 1_545
C21 N4 Ag1 120.4(3) . 1_545
N1 C1 C2 111.4(4) . .
N1 C1 H1A 109.3 . .
C2 C1 H1A 109.3 . .
N1 C1 H1B 109.3 . .
C2 C1 H1B 109.3 . .
H1A C1 H1B 108.0 . .
N2 C2 C1 110.1(4) . .
N2 C2 H2A 109.6 . .
C1 C2 H2A 109.6 . .
N2 C2 H2B 109.6 . .
C1 C2 H2B 109.6 . .
H2A C2 H2B 108.2 . .
N1 C3 C5 113.4(4) . .
N1 C3 H3A 108.9 . .
C5 C3 H3A 108.9 . .
N1 C3 H3B 108.9 . .
C5 C3 H3B 108.9 . .
H3A C3 H3B 107.7 . .
N2 C4 C14 109.4(4) . .
N2 C4 H4A 109.8 . .
C14 C4 H4A 109.8 . .
N2 C4 H4B 109.8 . .
C14 C4 H4B 109.8 . .
H4A C4 H4B 108.2 . .
C6 C5 C10 117.0(5) . .
C6 C5 C3 119.3(4) . .
C10 C5 C3 123.7(4) . .
C7 C6 C5 122.0(4) . .
C7 C6 H6A 119.0 . .
C5 C6 H6A 119.0 . .
C6 C7 C8 120.4(4) . .
C6 C7 H7A 119.8 . .
C8 C7 H7A 119.8 . .
C7 C8 C9 117.4(4) . .
C7 C8 C11 121.8(4) . .
C9 C8 C11 120.8(4) . .
C10 C9 C8 121.7(4) . .
C10 C9 H9A 119.2 . .
C8 C9 H9A 119.2 . .
C9 C10 C5 121.4(4) . .
C9 C10 H10A 119.3 . .
C5 C10 H10A 119.3 . .
N3 C11 O1 117.8(5) . .
N3 C11 C8 125.8(4) . .
O1 C11 C8 116.4(4) . .
O1 C12 C13 103.9(4) . .
O1 C12 H12A 111.0 . .
C13 C12 H12A 111.0 . .
O1 C12 H12B 111.0 . .
C13 C12 H12B 111.0 . .
H12A C12 H12B 109.0 . .
N3 C13 C12 103.1(4) . .
N3 C13 H13A 111.2 . .
C12 C13 H13A 111.2 . .
N3 C13 H13B 111.2 . .
C12 C13 H13B 111.2 . .
H13A C13 H13B 109.1 . .
C15 C14 C19 119.2(4) . .
C15 C14 C4 120.9(4) . .
C19 C14 C4 119.8(4) . .
C14 C15 C16 120.2(4) . .
C14 C15 H15A 119.9 . .
C16 C15 H15A 119.9 . .
C15 C16 C17 120.5(4) . .
C15 C16 H16A 119.8 . .
C17 C16 H16A 119.8 . .
C18 C17 C16 118.3(4) . .
C18 C17 C20 120.9(4) . .
C16 C17 C20 120.7(4) . .
C19 C18 C17 120.4(4) . .
C19 C18 H18A 119.8 . .
C17 C18 H18A 119.8 . .
C18 C19 C14 121.2(4) . .
C18 C19 H19A 119.4 . .
C14 C19 H19A 119.4 . .
N4 C20 O2 117.5(4) . .
N4 C20 C17 126.9(4) . .
O2 C20 C17 115.6(4) . .
N4 C21 C22 104.6(4) . .
N4 C21 H21A 110.8 . .
C22 C21 H21A 110.8 . .
N4 C21 H21B 110.8 . .
C22 C21 H21B 110.8 . .
H21A C21 H21B 108.9 . .
O2 C22 C21 104.5(4) . .
O2 C22 H22A 110.9 . .
C21 C22 H22A 110.9 . .
O2 C22 H22B 110.9 . .
C21 C22 H22B 110.9 . .
H22A C22 H22B 108.9 . .
F2 C23 F1 107.8(9) . .
F2 C23 F3 104.9(7) . .
F1 C23 F3 107.1(7) . .
F2 C23 S1 111.9(7) . .
F1 C23 S1 112.9(5) . .
F3 C23 S1 111.9(7) . .

loop_
_geom_bond_atom_site_label_1
_geom_bond_atom_site_label_2
_geom_bond_distance
_geom_bond_site_symmetry_2
Ag1 N4 2.306(4) 1_565
Ag1 N3 2.360(4) 1_545
Ag1 N2 2.390(4) .
Ag1 N1 2.419(4) .
S1 O4 1.408(5) .
S1 O3 1.410(4) .
S1 O5 1.412(5) .
S1 C23 1.762(8) .
F1 C23 1.303(8) .
F2 C23 1.273(11) .
F3 C23 1.322(9) .
N3 C11 1.263(6) .
N3 C13 1.479(6) .
N3 Ag1 2.360(4) 1_565
O2 C20 1.352(5) .
O2 C22 1.456(6) .
N1 C1 1.459(6) .
N1 C3 1.454(6) .
N1 H1C 0.9100 .
N2 C2 1.472(6) .
N2 C4 1.476(5) .
N2 H2C 0.9100 .
O1 C11 1.346(5) .
O1 C12 1.433(7) .
N4 C20 1.266(6) .
N4 C21 1.486(6) .
N4 Ag1 2.306(4) 1_545
C1 C2 1.499(7) .
C1 H1A 0.9700 .
C1 H1B 0.9700 .
C2 H2A 0.9700 .
C2 H2B 0.9700 .
C3 C5 1.501(7) .
C3 H3A 0.9700 .
C3 H3B 0.9700 .
C4 C14 1.509(6) .
C4 H4A 0.9700 .
C4 H4B 0.9700 .
C5 C6 1.383(6) .
C5 C10 1.385(6) .
C6 C7 1.365(7) .
C6 H6A 0.9300 .
C7 C8 1.388(6) .
C7 H7A 0.9300 .
C8 C9 1.387(6) .
C8 C11 1.460(7) .
C9 C10 1.350(7) .
C9 H9A 0.9300 .
C10 H10A 0.9300 .
C12 C13 1.499(9) .
C12 H12A 0.9700 .
C12 H12B 0.9700 .
C13 H13A 0.9700 .
C13 H13B 0.9700 .
C14 C15 1.378(7) .
C14 C19 1.364(6) .
C15 C16 1.381(6) .
C15 H15A 0.9300 .
C16 C17 1.392(6) .
C16 H16A 0.9300 .
C17 C18 1.380(6) .
C17 C20 1.448(6) .
C18 C19 1.377(6) .
C18 H18A 0.9300 .
C19 H19A 0.9300 .
C21 C22 1.488(7) .
C21 H21A 0.9700 .
C21 H21B 0.9700 .
C22 H22A 0.9700 .
C22 H22B 0.9700 .

loop_
_geom_torsion_atom_site_label_1
_geom_torsion_atom_site_label_2
_geom_torsion_atom_site_label_3
_geom_torsion_atom_site_label_4
_geom_torsion
_geom_torsion_site_symmetry_1
N4 Ag1 N1 C1 143.3(3) 1_565
N3 Ag1 N1 C1 -108.9(3) 1_545
N2 Ag1 N1 C1 18.3(3) .
N4 Ag1 N1 C3 -95.6(3) 1_565
N3 Ag1 N1 C3 12.2(3) 1_545
N2 Ag1 N1 C3 139.4(3) .
N4 Ag1 N2 C2 -119.6(3) 1_565
N3 Ag1 N2 C2 106.4(3) 1_545
N1 Ag1 N2 C2 14.6(3) .
N4 Ag1 N2 C4 5.9(4) 1_565
N3 Ag1 N2 C4 -128.0(3) 1_545
N1 Ag1 N2 C4 140.1(3) .
C3 N1 C1 C2 -174.6(4) .
Ag1 N1 C1 C2 -51.1(4) .
C4 N2 C2 C1 -176.4(4) .
Ag1 N2 C2 C1 -46.7(4) .
N1 C1 C2 N2 73.3(5) .
C1 N1 C3 C5 -167.9(4) .
Ag1 N1 C3 C5 77.4(4) .
C2 N2 C4 C14 -167.1(4) .
Ag1 N2 C4 C14 72.0(4) .
N1 C3 C5 C6 179.6(4) .
N1 C3 C5 C10 2.3(6) .
C10 C5 C6 C7 2.4(7) .
C3 C5 C6 C7 -175.0(5) .
C5 C6 C7 C8 -0.7(8) .
C6 C7 C8 C9 -1.1(7) .
C6 C7 C8 C11 176.8(5) .
C7 C8 C9 C10 1.0(7) .
C11 C8 C9 C10 -176.8(5) .
C8 C9 C10 C5 0.8(8) .
C6 C5 C10 C9 -2.5(7) .
C3 C5 C10 C9 174.9(5) .
C13 N3 C11 O1 2.3(6) .
Ag1 N3 C11 O1 -163.2(3) 1_565
C13 N3 C11 C8 -178.0(4) .
Ag1 N3 C11 C8 16.4(7) 1_565
C12 O1 C11 N3 11.3(6) .
C12 O1 C11 C8 -168.4(4) .
C7 C8 C11 N3 -153.2(5) .
C9 C8 C11 N3 24.5(7) .
C7 C8 C11 O1 26.4(6) .
C9 C8 C11 O1 -155.9(4) .
C11 O1 C12 C13 -19.1(5) .
C11 N3 C13 C12 -14.2(6) .
Ag1 N3 C13 C12 153.3(4) 1_565
O1 C12 C13 N3 20.1(6) .
N2 C4 C14 C15 101.9(5) .
N2 C4 C14 C19 -73.6(5) .
C19 C14 C15 C16 3.7(6) .
C4 C14 C15 C16 -171.9(4) .
C14 C15 C16 C17 0.6(6) .
C15 C16 C17 C18 -4.7(6) .
C15 C16 C17 C20 171.8(4) .
C16 C17 C18 C19 4.5(6) .
C20 C17 C18 C19 -172.0(4) .
C17 C18 C19 C14 -0.3(7) .
C15 C14 C19 C18 -3.8(6) .
C4 C14 C19 C18 171.7(4) .
C21 N4 C20 O2 -2.1(6) .
Ag1 N4 C20 O2 156.4(3) 1_545
C21 N4 C20 C17 -179.4(4) .
Ag1 N4 C20 C17 -20.9(7) 1_545
C22 O2 C20 N4 -4.1(5) .
C22 O2 C20 C17 173.6(4) .
C18 C17 C20 N4 154.4(5) .
C16 C17 C20 N4 -22.0(7) .
C18 C17 C20 O2 -23.0(5) .
C16 C17 C20 O2 160.6(4) .
C20 N4 C21 C22 7.1(6) .
Ag1 N4 C21 C22 -153.7(3) 1_545
C20 O2 C22 C21 8.2(5) .
N4 C21 C22 O2 -9.1(6) .
O4 S1 C23 F2 60.8(7) .
O3 S1 C23 F2 -60.9(7) .
O5 S1 C23 F2 -179.8(6) .
O4 S1 C23 F1 -177.4(7) .
O3 S1 C23 F1 60.8(8) .
O5 S1 C23 F1 -58.0(8) .
O4 S1 C23 F3 -56.5(7) .
O3 S1 C23 F3 -178.3(6) .
O5 S1 C23 F3 62.9(7) .
